data_4003762
loop_
_publ_author_name
'Zuluaga, Andr\'es Reyes'
'Brock, Aidan J.'
'Pfrunder, Michael C.'
'Phonsri, Wasinee'
'Murray, Keith S.'
'Harding, Phimphaka'
'Micallef, Aaron S.'
'Mullen, Kathleen M.'
'Clegg, Jack K.'
'Harding, David J.'
'McMurtrie, John C.'

_publ_section_title
;
 Three-Way Switchable Single-Crystal-to-Single-Crystal Solvatomorphic Spin
 Crossover in a Molecular Cocrystal
;
_journal_name_full 'Chemistry of Materials'
_journal_paper_doi 10.1021/acs.chemmater.0c03396
_journal_year 2020
_chemical_formula_moiety 'C34 H26 Fe N4 O4, C N S, C2 H3 N'
_chemical_formula_sum 'C37 H29 Fe N6 O4 S'
_chemical_formula_weight 709.57
_chemical_name_systematic
'bis(4-methoxy-2-(((quinolin-8-yl)imino)methyl)phenolato)-iron(iii) thiocyanate acetonitrile solvate'
_space_group_crystal_system triclinic
_space_group_IT_number 2
_space_group_name_Hall '-P 1'
_space_group_name_H-M_alt 'P -1'
_atom_sites_solution_hydrogens geom
_atom_sites_solution_primary dual
_audit_creation_date 2020-07-24
_audit_creation_method
;
Olex2 1.3
(compiled 2020.07.16 svn.r6f6c53a7 for OlexSys, GUI svn.r6139)
;
_cell_angle_alpha 61.695(11)
_cell_angle_beta 83.845(8)
_cell_angle_gamma 70.035(9)
_cell_formula_units_Z 2
_cell_length_a 12.3169(11)
_cell_length_b 12.3180(13)
_cell_length_c 12.5594(14)
_cell_measurement_reflns_used 4038
_cell_measurement_temperature 179.8(4)
_cell_measurement_theta_max 28.1200
_cell_measurement_theta_min 2.2550
_cell_volume 1573.4(3)
_computing_cell_refinement 'CrysAlisPro 1.171.40.37a (Rigaku OD, 2019)'
_computing_data_collection 'CrysAlisPro 1.171.40.37a (Rigaku OD, 2019)'
_computing_data_reduction 'CrysAlisPro 1.171.40.37a (Rigaku OD, 2019)'
_computing_molecular_graphics 'Olex2 1.3 (Dolomanov et al., 2009)'
_computing_publication_material 'Olex2 1.3 (Dolomanov et al., 2009)'
_computing_structure_refinement 'SHELXL 2018/3 (Sheldrick, 2015)'
_computing_structure_solution 'SHELXT 2014/5 (Sheldrick, 2014)'
_diffrn_ambient_temperature 179.8(4)
_diffrn_detector_area_resol_mean 5.8140
_diffrn_detector_type 'Pilatus 300K'
_diffrn_measured_fraction_theta_full 0.998
_diffrn_measured_fraction_theta_max 0.845
_diffrn_measurement_details
;
List of Runs (angles in degrees, time in seconds):

  # Type    Start    End  Width  t~exp~   \w     \q     \k     \f   Frames
--------------------------------------------------------------------------
  1  \w      4.00  40.00   0.50    2.00    --    9.19-101.00 102.00   72
  2  \w    -26.00  18.00   0.50    2.00    --    9.19 101.00-153.00   88
  3  \w    -50.00  19.00   0.50    2.00    --  -10.75 101.00-153.00  138
  4  \w      4.00  35.00   0.50    2.00    --    9.19 -99.00-180.00   62
  5  \w    -67.00 -14.00   0.50    2.00    --    9.19 -37.00 -90.00  106
  6  \w    -42.00  26.00   0.50    2.00    --    9.19 -77.00 -90.00  136
  7  \w     39.00  65.00   0.50    2.00    --    9.19  57.00 -30.00   52
  8  \w     -4.00  24.00   0.50    2.00    --    9.19 -37.00 -90.00   56
  9  \w    -11.00  83.00   0.50    2.00    --    9.19  57.00  60.00  188
 10  \w      5.00  47.00   0.50    2.00    --    9.19 -99.00  30.00   84
 11  \w     12.00  57.00   0.50    2.00    --  -10.75  77.00 150.00   90
 12  \w    -19.00  64.00   0.50    2.00    --  -10.75  57.00   0.00  166
 13  \w    -38.00   6.00   0.50    2.00    --  -10.75  77.00 150.00   88
 14  \w    -22.00   3.00   0.50    2.00    --  -10.75 -77.00  60.00   50
 15  \w    -78.00 -53.00   0.50    2.00    --  -10.75 -77.00  60.00   50
;
_diffrn_measurement_device 'four-circle diffractometer'
_diffrn_measurement_device_type 'XtaLAB Synergy, Dualflex, Pilatus 300K'
_diffrn_measurement_method '\w scans'
_diffrn_radiation_type MoK\a
_diffrn_radiation_wavelength 0.71073
_diffrn_reflns_av_R_equivalents 0.2541
_diffrn_reflns_av_unetI/netI 0.2372
_diffrn_reflns_Laue_measured_fraction_full 0.998
_diffrn_reflns_Laue_measured_fraction_max 0.845
_diffrn_reflns_limit_h_max 18
_diffrn_reflns_limit_h_min -18
_diffrn_reflns_limit_k_max 17
_diffrn_reflns_limit_k_min -18
_diffrn_reflns_limit_l_max 19
_diffrn_reflns_limit_l_min -17
_diffrn_reflns_number 36852
_diffrn_reflns_point_group_measured_fraction_full 0.998
_diffrn_reflns_point_group_measured_fraction_max 0.845
_diffrn_reflns_theta_full 25.242
_diffrn_reflns_theta_max 33.303
_diffrn_reflns_theta_min 2.267
_exptl_absorpt_coefficient_mu 0.599
_exptl_absorpt_correction_T_max 1.00000
_exptl_absorpt_correction_T_min 0.36899
_exptl_absorpt_correction_type multi-scan
_exptl_absorpt_process_details
;
CrysAlisPro 1.171.40.37a (Rigaku Oxford Diffraction, 2019)
Empirical absorption correction using spherical harmonics,
 implemented in SCALE3 ABSPACK scaling algorithm.
;
_exptl_crystal_colour 'dark brown'
_exptl_crystal_colour_modifier dark
_exptl_crystal_colour_primary brown
_exptl_crystal_density_diffrn 1.498
_exptl_crystal_description needle
_exptl_crystal_F_000 734
_exptl_crystal_preparation 'Combined equal ratios of starting materials'
_exptl_crystal_recrystallization_method 'Slow evaporation of the solvent'
_exptl_crystal_size_max 2.0
_exptl_crystal_size_mid 1.0
_exptl_crystal_size_min 1.0
_refine_diff_density_max 1.539
_refine_diff_density_min -0.830
_refine_diff_density_rms 0.173
_refine_ls_extinction_method none
_refine_ls_goodness_of_fit_ref 0.936
_refine_ls_hydrogen_treatment constr
_refine_ls_matrix_type full
_refine_ls_number_parameters 455
_refine_ls_number_reflns 10263
_refine_ls_number_restraints 26
_refine_ls_restrained_S_all 0.936
_refine_ls_R_factor_all 0.2433
_refine_ls_R_factor_gt 0.1119
_refine_ls_shift/su_max 1.174
_refine_ls_shift/su_mean 0.026
_refine_ls_structure_factor_coef Fsqd
_refine_ls_weighting_details 'w=1/[\s^2^(Fo^2^)+(0.1919P)^2^] where P=(Fo^2^+2Fc^2^)/3'
_refine_ls_weighting_scheme calc
_refine_ls_wR_factor_gt 0.2635
_refine_ls_wR_factor_ref 0.3713
_reflns_Friedel_coverage 0.000
_reflns_number_gt 3997
_reflns_number_total 10263
_reflns_threshold_expression 'I > 2\s(I)'
_cod_data_source_file cm0c03396_si_003.cif
_cod_data_source_block sjcm19ar07_36_180_00
_cod_database_code 4003762
_shelx_shelxl_version_number 2018/3
_shelx_space_group_comment
;
The symmetry employed for this shelxl refinement is uniquely defined
by the following loop, which should always be used as a source of
symmetry information in preference to the above space-group names.
They are only intended as comments.
;
_olex2_refinement_description
;
1. Fixed Uiso
 At 1.2 times of:
  All C(H) groups
 At 1.5 times of:
  All C(H,H,H) groups
2. Restrained distances
 N2-C3
 1.14 with sigma of 0.02
 C4-N2
 2.593 with sigma of 0.02
 C3-N2
 1.137 with sigma of 0.01
 C3-C4
 1.456 with sigma of 0.01
 N2-C4
 2.59 with sigma of 0.04
3. Uiso/Uaniso restraints and constraints
N2 \\sim C3 \\sim C4: within 2A with sigma of 0.04 and sigma for terminal atoms
of 0.08 within 2A
Uanis(C01C) = Uanis(C3)
Uanis(C01D) = Uanis(C4)
Uanis(N01B) = Uanis(N2)
4. Rigid body (RIGU) restrains
 N2, C3, C4
 with sigma for 1-2 distances of 0.004 and sigma for 1-3 distances of 0.004
5. Others
 Fixed Sof: N01B(0.75) C01C(0.75) C01D(0.75) H01D(0.75) H01E(0.75) H01F(0.75)
 N2(0.25) C3(0.25) C4(0.25) H4A(0.25) H4B(0.25) H4C(0.25)
6.a Aromatic/amide H refined with riding coordinates:
 C00D(H00D), C00G(H00G), C00H(H00H), C00M(H00M), C00O(H00O), C00R(H00R),
 C00S(H00S), C00T(H00T), C00U(H00U), C00W(H00W), C00X(H00X), C00Z(H00Z),
 C010(H010), C011(H011), C012(H012), C013(H013), C015(H015), C016(H016),
 C018(H018), C019(H019)
6.b Idealised Me refined as rotating group:
 C00Y(H00A,H00B,H00C), C014(H01A,H01B,H01C), C01D(H01D,H01E,H01F), C4(H4A,H4B,
 H4C)
;
_olex2_submission_special_instructions 'No special instructions were received'
_oxdiff_exptl_absorpt_empirical_details
;
Empirical correction (ABSPACK) includes:
- Absorption correction using spherical harmonics
- Frame scaling
;

loop_
_space_group_symop_operation_xyz
'x, y, z'
'-x, -y, -z'

loop_
_atom_site_label
_atom_site_type_symbol
_atom_site_fract_x
_atom_site_fract_y
_atom_site_fract_z
_atom_site_U_iso_or_equiv
_atom_site_adp_type
_atom_site_occupancy
_atom_site_site_symmetry_order
_atom_site_calc_flag
_atom_site_refinement_flags_posn
_atom_site_refinement_flags_adp
_atom_site_refinement_flags_occupancy
_atom_site_disorder_assembly
_atom_site_disorder_group
Fe01 Fe 0.37161(7) 0.77450(8) 0.54478(8) 0.0338(3) Uani 1 1 d . . . . .
S002 S 0.92045(18) 0.3207(3) 0.6751(2) 0.0731(7) Uani 1 1 d . . . . .
O003 O 0.5121(3) 0.6524(4) 0.6279(4) 0.0365(9) Uani 1 1 d . . . . .
O004 O 0.4414(3) 0.8512(4) 0.3989(4) 0.0369(9) Uani 1 1 d . . . . .
O005 O 0.8401(4) 0.6904(4) 0.8637(4) 0.0449(11) Uani 1 1 d . . . . .
N006 N 0.3505(4) 0.6435(4) 0.5135(4) 0.0317(10) Uani 1 1 d . . . . .
O007 O 0.5641(4) 0.7105(4) 0.0348(4) 0.0454(11) Uani 1 1 d . . . . .
N008 N 0.2898(4) 0.6964(4) 0.6921(4) 0.0313(10) Uani 1 1 d . . . . .
N009 N 0.2213(4) 0.9054(4) 0.4642(4) 0.0326(10) Uani 1 1 d . . . . .
N00A N 0.3814(4) 0.9081(4) 0.5797(4) 0.0318(10) Uani 1 1 d . . . . .
C00B C 0.5302(5) 0.7333(6) 0.1338(6) 0.0388(13) Uani 1 1 d . . . . .
C00C C 0.2554(5) 0.6008(5) 0.6951(6) 0.0361(13) Uani 1 1 d . . . . .
C00D C 0.6535(5) 0.7959(5) 0.7500(5) 0.0334(12) Uani 1 1 d . . . . .
H00D H 0.641107 0.874234 0.754129 0.040 Uiso 1 1 calc R U . . .
C00E C 0.2859(5) 0.5697(5) 0.5992(5) 0.0332(12) Uani 1 1 d . . . . .
C00F C 0.7528(5) 0.6922(6) 0.8028(6) 0.0385(13) Uani 1 1 d . . . . .
C00G C 0.3886(5) 0.6238(5) 0.4209(5) 0.0343(12) Uani 1 1 d . . . . .
H00G H 0.376857 0.553280 0.417304 0.041 Uiso 1 1 calc R U . . .
C00H C 0.4680(5) 0.9005(5) 0.6357(5) 0.0338(12) Uani 1 1 d . . . . .
H00H H 0.464844 0.975337 0.642051 0.041 Uiso 1 1 calc R U . . .
C00I C 0.5679(5) 0.7868(6) 0.6884(6) 0.0343(12) Uani 1 1 d . . . . .
C00J C 0.1987(5) 1.0196(6) 0.4694(6) 0.0357(12) Uani 1 1 d . . . . .
C00K C 0.5859(4) 0.6695(5) 0.6824(5) 0.0320(11) Uani 1 1 d . . . . .
C00L C 0.4685(4) 0.8091(5) 0.3172(5) 0.0326(12) Uani 1 1 d . . . . .
C00M C 0.2506(5) 0.4750(6) 0.5977(6) 0.0404(14) Uani 1 1 d . . . . .
H00M H 0.270133 0.453014 0.533529 0.048 Uiso 1 1 calc R U . . .
C00N C 0.0971(5) 1.1280(6) 0.4161(6) 0.0403(13) Uani 1 1 d . . . . .
C00O C 0.6900(5) 0.5658(6) 0.7382(6) 0.0374(13) Uani 1 1 d . . . . .
H00O H 0.704362 0.486308 0.735527 0.045 Uiso 1 1 calc R U . . .
C00P C 0.2830(5) 1.0229(6) 0.5357(6) 0.0365(13) Uani 1 1 d . . . . .
C00Q C 0.1930(5) 0.5358(6) 0.7899(5) 0.0359(12) Uani 1 1 d . . . . .
C00R C 0.4789(5) 0.6648(6) 0.2302(6) 0.0384(13) Uani 1 1 d . . . . .
H00R H 0.464122 0.591881 0.234984 0.046 Uiso 1 1 calc R U . . .
C00S C 0.7712(5) 0.5768(6) 0.7964(6) 0.0390(13) Uani 1 1 d . . . . .
H00S H 0.840544 0.505203 0.832590 0.047 Uiso 1 1 calc R U . . .
C00T C 0.5228(5) 0.8776(6) 0.2152(6) 0.0406(14) Uani 1 1 d . . . . .
H00T H 0.538425 0.950955 0.208287 0.049 Uiso 1 1 calc R U . . .
C00U C 0.1577(5) 0.4394(7) 0.7861(6) 0.0436(14) Uani 1 1 d . . . . .
H00U H 0.114725 0.394581 0.848800 0.052 Uiso 1 1 calc R U . . .
C00V C 0.4463(5) 0.6990(6) 0.3252(6) 0.0346(12) Uani 1 1 d . . . . .
C00W C 0.5540(5) 0.8415(6) 0.1248(6) 0.0423(14) Uani 1 1 d . . . . .
H00W H 0.591116 0.889058 0.057100 0.051 Uiso 1 1 calc R U . . .
C00X C 0.2671(5) 0.7260(6) 0.7824(6) 0.0392(14) Uani 1 1 d . . . . .
H00X H 0.294019 0.790340 0.780895 0.047 Uiso 1 1 calc R U . . .
C00Y C 0.5222(6) 0.6183(6) 0.0284(6) 0.0455(15) Uani 1 1 d . . . . .
H00A H 0.548956 0.609011 -0.044157 0.068 Uiso 1 1 calc R U . . .
H00B H 0.437387 0.649556 0.024252 0.068 Uiso 1 1 calc R U . . .
H00C H 0.551677 0.533443 0.100636 0.068 Uiso 1 1 calc R U . . .
C00Z C 0.2617(5) 1.1347(6) 0.5471(6) 0.0414(14) Uani 1 1 d . . . . .
H00Z H 0.316714 1.139410 0.590998 0.050 Uiso 1 1 calc R U . . .
C010 C 0.0426(5) 1.0031(6) 0.3432(6) 0.0452(15) Uani 1 1 d . . . . .
H010 H -0.009417 0.995270 0.298640 0.054 Uiso 1 1 calc R U . . .
C011 C 0.2052(5) 0.6663(6) 0.8797(6) 0.0427(14) Uani 1 1 d . . . . .
H011 H 0.188755 0.691349 0.942043 0.051 Uiso 1 1 calc R U . . .
C012 C 0.0182(5) 1.1153(7) 0.3505(6) 0.0455(15) Uani 1 1 d . . . . .
H012 H -0.051409 1.185560 0.312106 0.055 Uiso 1 1 calc R U . . .
C013 C 0.1454(5) 0.8979(6) 0.4018(6) 0.0400(14) Uani 1 1 d . . . . .
H013 H 0.160844 0.819577 0.396572 0.048 Uiso 1 1 calc R U . . .
C014 C 0.8141(6) 0.7958(7) 0.8908(6) 0.0464(15) Uani 1 1 d . . . . .
H01A H 0.798347 0.878206 0.815209 0.070 Uiso 1 1 calc R U . . .
H01B H 0.880216 0.783544 0.937312 0.070 Uiso 1 1 calc R U . . .
H01C H 0.745874 0.798484 0.938677 0.070 Uiso 1 1 calc R U . . .
C015 C 0.0791(5) 1.2382(6) 0.4296(6) 0.0440(15) Uani 1 1 d . . . . .
H015 H 0.011029 1.311866 0.394043 0.053 Uiso 1 1 calc R U . . .
C016 C 0.1861(5) 0.4113(6) 0.6910(7) 0.0469(16) Uani 1 1 d . . . . .
H016 H 0.161550 0.347414 0.688284 0.056 Uiso 1 1 calc R U . . .
N017 N 0.9678(6) 0.2482(7) 0.9174(7) 0.0678(19) Uani 1 1 d . . . . .
C018 C 0.1682(5) 0.5709(6) 0.8844(6) 0.0417(14) Uani 1 1 d . . . . .
H018 H 0.126481 0.528869 0.950345 0.050 Uiso 1 1 calc R U . . .
C019 C 0.1606(5) 1.2400(6) 0.4949(6) 0.0426(14) Uani 1 1 d . . . . .
H019 H 0.147358 1.315413 0.504515 0.051 Uiso 1 1 calc R U . . .
C01A C 0.9491(6) 0.2798(8) 0.8162(9) 0.060(2) Uani 1 1 d . . . . .
N01B N 0.3015(8) 0.9312(9) 0.8622(9) 0.063(2) Uani 0.75 1 d . . P A 1
C01C C 0.2643(16) 0.935(2) 0.9438(14) 0.067(4) Uani 0.75 1 d . . P A 1
C01D C 0.2059(12) 0.9477(16) 1.0534(13) 0.074(4) Uani 0.75 1 d . . P A 1
H01D H 0.142404 1.031197 1.025383 0.111 Uiso 0.75 1 calc R U P A 1
H01E H 0.262756 0.944202 1.104912 0.111 Uiso 0.75 1 calc R U P A 1
H01F H 0.175277 0.875684 1.100045 0.111 Uiso 0.75 1 calc R U P A 1
N2 N 0.207(2) 1.013(3) 0.830(3) 0.063(2) Uani 0.25 1 d D U P B 2
C3 C 0.242(5) 0.953(9) 0.931(3) 0.067(4) Uani 0.25 1 d D U P B 2
C4 C 0.247(4) 0.919(6) 1.060(3) 0.074(4) Uani 0.25 1 d D U P B 2
H4A H 0.290154 0.965952 1.072592 0.111 Uiso 0.25 1 calc R U P B 2
H4B H 0.285291 0.824589 1.108370 0.111 Uiso 0.25 1 calc R U P B 2
H4C H 0.167901 0.943398 1.085626 0.111 Uiso 0.25 1 calc R U P B 2

loop_
_atom_site_aniso_label
_atom_site_aniso_U_11
_atom_site_aniso_U_22
_atom_site_aniso_U_33
_atom_site_aniso_U_23
_atom_site_aniso_U_13
_atom_site_aniso_U_12
Fe01 0.0352(4) 0.0357(5) 0.0417(5) -0.0241(4) 0.0033(3) -0.0158(3)
S002 0.0677(12) 0.0996(18) 0.0883(17) -0.0685(16) 0.0131(11) -0.0350(12)
O003 0.038(2) 0.033(2) 0.049(3) -0.025(2) 0.0021(17) -0.0158(16)
O004 0.045(2) 0.041(2) 0.046(3) -0.031(2) 0.0163(18) -0.0268(18)
O005 0.042(2) 0.044(2) 0.055(3) -0.025(2) -0.0100(19) -0.0150(18)
N006 0.038(2) 0.032(2) 0.031(3) -0.015(2) 0.0052(19) -0.0182(19)
O007 0.057(2) 0.051(3) 0.047(3) -0.033(2) 0.013(2) -0.027(2)
N008 0.031(2) 0.036(3) 0.036(3) -0.021(2) 0.0086(18) -0.0178(19)
N009 0.036(2) 0.031(2) 0.037(3) -0.015(2) 0.0062(19) -0.0199(19)
N00A 0.036(2) 0.026(2) 0.035(3) -0.014(2) 0.0018(19) -0.0111(18)
C00B 0.043(3) 0.042(3) 0.045(4) -0.029(3) 0.011(3) -0.019(3)
C00C 0.038(3) 0.031(3) 0.044(4) -0.018(3) -0.003(2) -0.013(2)
C00D 0.041(3) 0.032(3) 0.037(3) -0.021(3) 0.009(2) -0.018(2)
C00E 0.039(3) 0.027(3) 0.031(3) -0.008(2) -0.003(2) -0.015(2)
C00F 0.040(3) 0.043(3) 0.043(4) -0.025(3) 0.003(2) -0.020(2)
C00G 0.040(3) 0.030(3) 0.037(3) -0.015(3) -0.002(2) -0.017(2)
C00H 0.040(3) 0.032(3) 0.039(3) -0.020(3) 0.010(2) -0.020(2)
C00I 0.036(3) 0.038(3) 0.038(3) -0.023(3) 0.005(2) -0.016(2)
C00J 0.034(3) 0.034(3) 0.045(4) -0.021(3) 0.011(2) -0.015(2)
C00K 0.036(3) 0.029(3) 0.037(3) -0.017(3) 0.007(2) -0.018(2)
C00L 0.031(2) 0.037(3) 0.041(3) -0.025(3) 0.005(2) -0.014(2)
C00M 0.046(3) 0.046(3) 0.048(4) -0.030(3) 0.005(3) -0.026(3)
C00N 0.038(3) 0.042(3) 0.045(4) -0.023(3) 0.006(2) -0.015(2)
C00O 0.043(3) 0.031(3) 0.047(4) -0.025(3) 0.005(3) -0.014(2)
C00P 0.038(3) 0.034(3) 0.042(4) -0.020(3) 0.001(2) -0.014(2)
C00Q 0.042(3) 0.040(3) 0.030(3) -0.016(3) 0.004(2) -0.021(3)
C00R 0.046(3) 0.036(3) 0.047(4) -0.025(3) 0.010(3) -0.024(3)
C00S 0.038(3) 0.039(3) 0.045(4) -0.022(3) 0.003(2) -0.014(2)
C00T 0.047(3) 0.036(3) 0.055(4) -0.031(3) 0.008(3) -0.018(3)
C00U 0.039(3) 0.053(4) 0.049(4) -0.025(3) 0.007(3) -0.026(3)
C00V 0.034(3) 0.036(3) 0.048(4) -0.028(3) 0.008(2) -0.017(2)
C00W 0.046(3) 0.039(3) 0.051(4) -0.026(3) 0.011(3) -0.019(3)
C00X 0.038(3) 0.043(3) 0.050(4) -0.029(3) 0.002(3) -0.016(2)
C00Y 0.054(4) 0.051(4) 0.045(4) -0.030(3) 0.008(3) -0.023(3)
C00Z 0.050(3) 0.041(3) 0.043(4) -0.027(3) 0.008(3) -0.018(3)
C010 0.045(3) 0.047(4) 0.049(4) -0.022(3) -0.003(3) -0.020(3)
C011 0.045(3) 0.043(3) 0.044(4) -0.024(3) 0.000(3) -0.014(3)
C012 0.034(3) 0.051(4) 0.050(4) -0.023(3) 0.003(3) -0.014(3)
C013 0.039(3) 0.046(3) 0.045(4) -0.025(3) 0.003(2) -0.020(3)
C014 0.051(3) 0.053(4) 0.048(4) -0.028(4) -0.001(3) -0.024(3)
C015 0.037(3) 0.034(3) 0.052(4) -0.018(3) -0.001(3) -0.004(2)
C016 0.050(3) 0.045(4) 0.059(4) -0.028(4) 0.000(3) -0.025(3)
N017 0.067(4) 0.078(5) 0.066(5) -0.038(4) -0.007(3) -0.022(3)
C018 0.045(3) 0.045(3) 0.036(3) -0.017(3) 0.007(3) -0.020(3)
C019 0.045(3) 0.038(3) 0.050(4) -0.024(3) 0.012(3) -0.016(3)
C01A 0.050(4) 0.055(4) 0.090(7) -0.045(5) 0.014(4) -0.022(3)
N01B 0.073(5) 0.072(6) 0.076(5) -0.056(5) 0.025(4) -0.035(4)
C01C 0.055(7) 0.066(13) 0.098(6) -0.046(6) 0.004(4) -0.029(6)
C01D 0.093(12) 0.067(9) 0.096(6) -0.061(6) 0.056(7) -0.046(8)
N2 0.073(5) 0.072(6) 0.076(5) -0.056(5) 0.025(4) -0.035(4)
C3 0.055(7) 0.066(13) 0.098(6) -0.046(6) 0.004(4) -0.029(6)
C4 0.093(12) 0.067(9) 0.096(6) -0.061(6) 0.056(7) -0.046(8)

loop_
_atom_type_symbol
_atom_type_description
_atom_type_scat_dispersion_real
_atom_type_scat_dispersion_imag
_atom_type_scat_source
C C 0.0033 0.0016 'International Tables Vol C Tables 4.2.6.8 and 6.1.1.4'
H H 0.0000 0.0000 'International Tables Vol C Tables 4.2.6.8 and 6.1.1.4'
Fe Fe 0.3463 0.8444 'International Tables Vol C Tables 4.2.6.8 and 6.1.1.4'
N N 0.0061 0.0033 'International Tables Vol C Tables 4.2.6.8 and 6.1.1.4'
O O 0.0106 0.0060 'International Tables Vol C Tables 4.2.6.8 and 6.1.1.4'
S S 0.1246 0.1234 'International Tables Vol C Tables 4.2.6.8 and 6.1.1.4'

loop_
_geom_angle_atom_site_label_1
_geom_angle_atom_site_label_2
_geom_angle_atom_site_label_3
_geom_angle
_geom_angle_site_symmetry_1
_geom_angle_site_symmetry_3
_geom_angle_publ_flag
O003 Fe01 O004 93.24(18) . . ?
O003 Fe01 N006 88.00(17) . . ?
O003 Fe01 N008 89.71(19) . . ?
O003 Fe01 N009 177.01(17) . . ?
O003 Fe01 N00A 94.78(17) . . ?
O004 Fe01 N006 95.42(17) . . ?
O004 Fe01 N008 176.49(17) . . ?
O004 Fe01 N009 88.79(19) . . ?
O004 Fe01 N00A 87.49(18) . . ?
N006 Fe01 N008 82.77(18) . . ?
N006 Fe01 N009 93.99(18) . . ?
N006 Fe01 N00A 175.86(19) . . ?
N009 Fe01 N008 88.34(19) . . ?
N00A Fe01 N008 94.16(19) . . ?
N00A Fe01 N009 83.11(18) . . ?
C00K O003 Fe01 126.9(3) . . ?
C00L O004 Fe01 125.9(3) . . ?
C00F O005 C014 115.8(4) . . ?
C00E N006 Fe01 114.2(3) . . ?
C00G N006 Fe01 124.7(4) . . ?
C00G N006 C00E 121.1(4) . . ?
C00B O007 C00Y 114.8(5) . . ?
C00C N008 Fe01 112.5(4) . . ?
C00X N008 Fe01 128.1(4) . . ?
C00X N008 C00C 119.4(5) . . ?
C00J N009 Fe01 113.3(3) . . ?
C013 N009 Fe01 128.2(4) . . ?
C013 N009 C00J 118.4(5) . . ?
C00H N00A Fe01 125.9(4) . . ?
C00H N00A C00P 120.1(4) . . ?
C00P N00A Fe01 114.0(3) . . ?
O007 C00B C00W 112.9(5) . . ?
C00R C00B O007 126.6(5) . . ?
C00R C00B C00W 120.5(5) . . ?
N008 C00C C00E 117.0(5) . . ?
N008 C00C C00Q 121.6(5) . . ?
C00Q C00C C00E 121.4(5) . . ?
C00F C00D H00D 119.9 . . ?
C00F C00D C00I 120.3(5) . . ?
C00I C00D H00D 119.9 . . ?
C00C C00E N006 113.4(5) . . ?
C00M C00E N006 127.9(5) . . ?
C00M C00E C00C 118.7(6) . . ?
O005 C00F C00S 115.1(5) . . ?
C00D C00F O005 125.0(5) . . ?
C00D C00F C00S 119.9(5) . . ?
N006 C00G H00G 117.3 . . ?
N006 C00G C00V 125.4(5) . . ?
C00V C00G H00G 117.3 . . ?
N00A C00H H00H 118.0 . . ?
N00A C00H C00I 124.1(5) . . ?
C00I C00H H00H 118.0 . . ?
C00H C00I C00D 115.9(5) . . ?
C00K C00I C00D 120.1(5) . . ?
C00K C00I C00H 124.0(5) . . ?
N009 C00J C00N 123.4(5) . . ?
N009 C00J C00P 116.1(5) . . ?
C00N C00J C00P 120.5(5) . . ?
O003 C00K C00I 124.2(5) . . ?
O003 C00K C00O 118.5(4) . . ?
C00O C00K C00I 117.2(5) . . ?
O004 C00L C00T 117.7(5) . . ?
O004 C00L C00V 124.6(5) . . ?
C00T C00L C00V 117.7(5) . . ?
C00E C00M H00M 119.9 . . ?
C00E C00M C016 120.2(5) . . ?
C016 C00M H00M 119.9 . . ?
C00J C00N C012 116.2(5) . . ?
C015 C00N C00J 119.6(5) . . ?
C015 C00N C012 124.2(5) . . ?
C00K C00O H00O 119.1 . . ?
C00S C00O C00K 121.8(5) . . ?
C00S C00O H00O 119.1 . . ?
N00A C00P C00J 113.3(4) . . ?
C00Z C00P N00A 128.5(5) . . ?
C00Z C00P C00J 118.1(5) . . ?
C00C C00Q C00U 118.7(5) . . ?
C00C C00Q C018 117.8(5) . . ?
C018 C00Q C00U 123.5(6) . . ?
C00B C00R H00R 119.2 . . ?
C00B C00R C00V 121.5(5) . . ?
C00V C00R H00R 119.2 . . ?
C00F C00S H00S 119.6 . . ?
C00O C00S C00F 120.8(5) . . ?
C00O C00S H00S 119.6 . . ?
C00L C00T H00T 119.0 . . ?
C00W C00T C00L 122.0(5) . . ?
C00W C00T H00T 119.0 . . ?
C00Q C00U H00U 120.3 . . ?
C016 C00U C00Q 119.5(6) . . ?
C016 C00U H00U 120.3 . . ?
C00G C00V C00L 123.7(5) . . ?
C00R C00V C00G 117.4(5) . . ?
C00R C00V C00L 118.9(5) . . ?
C00B C00W H00W 120.3 . . ?
C00T C00W C00B 119.4(6) . . ?
C00T C00W H00W 120.3 . . ?
N008 C00X H00X 118.7 . . ?
N008 C00X C011 122.5(5) . . ?
C011 C00X H00X 118.8 . . ?
O007 C00Y H00A 109.5 . . ?
O007 C00Y H00B 109.5 . . ?
O007 C00Y H00C 109.5 . . ?
H00A C00Y H00B 109.5 . . ?
H00A C00Y H00C 109.5 . . ?
H00B C00Y H00C 109.5 . . ?
C00P C00Z H00Z 119.8 . . ?
C00P C00Z C019 120.5(5) . . ?
C019 C00Z H00Z 119.8 . . ?
C012 C010 H010 120.0 . . ?
C012 C010 C013 120.0(5) . . ?
C013 C010 H010 120.0 . . ?
C00X C011 H011 120.3 . . ?
C018 C011 C00X 119.3(6) . . ?
C018 C011 H011 120.3 . . ?
C00N C012 H012 120.0 . . ?
C010 C012 C00N 120.1(6) . . ?
C010 C012 H012 120.0 . . ?
N009 C013 C010 121.9(5) . . ?
N009 C013 H013 119.0 . . ?
C010 C013 H013 119.0 . . ?
O005 C014 H01A 109.5 . . ?
O005 C014 H01B 109.5 . . ?
O005 C014 H01C 109.5 . . ?
H01A C014 H01B 109.5 . . ?
H01A C014 H01C 109.5 . . ?
H01B C014 H01C 109.5 . . ?
C00N C015 H015 120.3 . . ?
C019 C015 C00N 119.5(5) . . ?
C019 C015 H015 120.3 . . ?
C00M C016 H016 119.3 . . ?
C00U C016 C00M 121.5(5) . . ?
C00U C016 H016 119.3 . . ?
C00Q C018 H018 120.3 . . ?
C011 C018 C00Q 119.3(6) . . ?
C011 C018 H018 120.3 . . ?
C00Z C019 H019 119.1 . . ?
C015 C019 C00Z 121.8(5) . . ?
C015 C019 H019 119.1 . . ?
N017 C01A S002 178.1(8) . . ?
N01B C01C C01D 176.5(15) . . ?
C01C C01D H01D 109.0 . . ?
C01C C01D H01E 108.5 . . ?
C01C C01D H01F 110.9 . . ?
H01D C01D H01E 109.5 . . ?
H01D C01D H01F 109.5 . . ?
H01E C01D H01F 109.5 . . ?
N2 C3 C4 157(6) . . ?
C3 C4 H4A 114.8 . . ?
C3 C4 H4B 105.9 . . ?
C3 C4 H4C 107.6 . . ?
H4A C4 H4B 109.4 . . ?
H4A C4 H4C 109.5 . . ?
H4B C4 H4C 109.5 . . ?

loop_
_geom_bond_atom_site_label_1
_geom_bond_atom_site_label_2
_geom_bond_distance
_geom_bond_site_symmetry_2
_geom_bond_publ_flag
Fe01 O003 1.862(4) . ?
Fe01 O004 1.888(4) . ?
Fe01 N006 1.933(4) . ?
Fe01 N008 1.985(5) . ?
Fe01 N009 1.967(5) . ?
Fe01 N00A 1.936(4) . ?
S002 C01A 1.639(10) . ?
O003 C00K 1.318(6) . ?
O004 C00L 1.321(6) . ?
O005 C00F 1.374(6) . ?
O005 C014 1.420(7) . ?
N006 C00E 1.414(7) . ?
N006 C00G 1.305(7) . ?
O007 C00B 1.394(7) . ?
O007 C00Y 1.434(7) . ?
N008 C00C 1.365(7) . ?
N008 C00X 1.323(7) . ?
N009 C00J 1.370(7) . ?
N009 C013 1.335(7) . ?
N00A C00H 1.292(7) . ?
N00A C00P 1.416(7) . ?
C00B C00R 1.345(9) . ?
C00B C00W 1.411(8) . ?
C00C C00E 1.408(8) . ?
C00C C00Q 1.403(9) . ?
C00D H00D 0.9500 . ?
C00D C00F 1.368(8) . ?
C00D C00I 1.435(7) . ?
C00E C00M 1.385(7) . ?
C00F C00S 1.402(8) . ?
C00G H00G 0.9500 . ?
C00G C00V 1.421(8) . ?
C00H H00H 0.9500 . ?
C00H C00I 1.426(8) . ?
C00I C00K 1.423(7) . ?
C00J C00N 1.409(8) . ?
C00J C00P 1.422(7) . ?
C00K C00O 1.411(8) . ?
C00L C00T 1.406(9) . ?
C00L C00V 1.429(7) . ?
C00M H00M 0.9500 . ?
C00M C016 1.405(9) . ?
C00N C012 1.430(8) . ?
C00N C015 1.388(8) . ?
C00O H00O 0.9500 . ?
C00O C00S 1.377(7) . ?
C00P C00Z 1.385(7) . ?
C00Q C00U 1.418(8) . ?
C00Q C018 1.417(8) . ?
C00R H00R 0.9500 . ?
C00R C00V 1.420(8) . ?
C00S H00S 0.9500 . ?
C00T H00T 0.9500 . ?
C00T C00W 1.379(8) . ?
C00U H00U 0.9500 . ?
C00U C016 1.374(9) . ?
C00W H00W 0.9500 . ?
C00X H00X 0.9500 . ?
C00X C011 1.396(9) . ?
C00Y H00A 0.9800 . ?
C00Y H00B 0.9800 . ?
C00Y H00C 0.9800 . ?
C00Z H00Z 0.9500 . ?
C00Z C019 1.390(8) . ?
C010 H010 0.9500 . ?
C010 C012 1.357(9) . ?
C010 C013 1.414(9) . ?
C011 H011 0.9500 . ?
C011 C018 1.372(8) . ?
C012 H012 0.9500 . ?
C013 H013 0.9500 . ?
C014 H01A 0.9800 . ?
C014 H01B 0.9800 . ?
C014 H01C 0.9800 . ?
C015 H015 0.9500 . ?
C015 C019 1.373(9) . ?
C016 H016 0.9500 . ?
N017 C01A 1.163(10) . ?
C018 H018 0.9500 . ?
C019 H019 0.9500 . ?
N01B C01C 1.092(18) . ?
C01C C01D 1.533(19) . ?
C01D H01D 0.9800 . ?
C01D H01E 0.9800 . ?
C01D H01F 0.9800 . ?
N2 C3 1.158(14) . ?
C3 C4 1.476(15) . ?
C4 H4A 0.9800 . ?
C4 H4B 0.9800 . ?
C4 H4C 0.9800 . ?

loop_
_geom_torsion_atom_site_label_1
_geom_torsion_atom_site_label_2
_geom_torsion_atom_site_label_3
_geom_torsion_atom_site_label_4
_geom_torsion
_geom_torsion_site_symmetry_1
_geom_torsion_site_symmetry_2
_geom_torsion_site_symmetry_3
_geom_torsion_site_symmetry_4
_geom_torsion_publ_flag
Fe01 O003 C00K C00I 1.4(8) . . . . ?
Fe01 O003 C00K C00O -178.3(4) . . . . ?
Fe01 O004 C00L C00T -178.5(4) . . . . ?
Fe01 O004 C00L C00V 1.6(8) . . . . ?
Fe01 N006 C00E C00C -3.7(6) . . . . ?
Fe01 N006 C00E C00M 175.9(5) . . . . ?
Fe01 N006 C00G C00V -3.4(8) . . . . ?
Fe01 N008 C00C C00E 2.3(6) . . . . ?
Fe01 N008 C00C C00Q -178.0(4) . . . . ?
Fe01 N008 C00X C011 177.9(4) . . . . ?
Fe01 N009 C00J C00N 178.9(5) . . . . ?
Fe01 N009 C00J C00P -2.9(7) . . . . ?
Fe01 N009 C013 C010 -176.7(5) . . . . ?
Fe01 N00A C00H C00I -4.6(9) . . . . ?
Fe01 N00A C00P C00J -2.8(7) . . . . ?
Fe01 N00A C00P C00Z 178.8(6) . . . . ?
O003 Fe01 O004 C00L 83.9(4) . . . . ?
O003 C00K C00O C00S 179.8(6) . . . . ?
O004 Fe01 O003 C00K 85.0(5) . . . . ?
O004 C00L C00T C00W -179.8(5) . . . . ?
O004 C00L C00V C00G 2.1(9) . . . . ?
O004 C00L C00V C00R 179.4(5) . . . . ?
O005 C00F C00S C00O 179.7(6) . . . . ?
N006 Fe01 O003 C00K -179.7(5) . . . . ?
N006 Fe01 O004 C00L -4.4(4) . . . . ?
N006 C00E C00M C016 -179.8(6) . . . . ?
N006 C00G C00V C00L -1.1(9) . . . . ?
N006 C00G C00V C00R -178.4(5) . . . . ?
O007 C00B C00R C00V -178.9(5) . . . . ?
O007 C00B C00W C00T 178.6(5) . . . . ?
N008 Fe01 O003 C00K -96.9(5) . . . . ?
N008 C00C C00E N006 0.8(7) . . . . ?
N008 C00C C00E C00M -178.8(5) . . . . ?
N008 C00C C00Q C00U 178.6(5) . . . . ?
N008 C00C C00Q C018 -1.1(9) . . . . ?
N008 C00X C011 C018 1.5(9) . . . . ?
N009 Fe01 O004 C00L -98.3(4) . . . . ?
N009 C00J C00N C012 -2.3(9) . . . . ?
N009 C00J C00N C015 177.6(6) . . . . ?
N009 C00J C00P N00A 3.7(8) . . . . ?
N009 C00J C00P C00Z -177.7(6) . . . . ?
N00A Fe01 O003 C00K -2.8(5) . . . . ?
N00A Fe01 O004 C00L 178.6(4) . . . . ?
N00A C00H C00I C00D -178.2(5) . . . . ?
N00A C00H C00I C00K 2.1(10) . . . . ?
N00A C00P C00Z C019 178.3(6) . . . . ?
C00B C00R C00V C00G 177.7(6) . . . . ?
C00B C00R C00V C00L 0.2(9) . . . . ?
C00C N008 C00X C011 -2.4(9) . . . . ?
C00C C00E C00M C016 -0.3(9) . . . . ?
C00C C00Q C00U C016 0.6(9) . . . . ?
C00C C00Q C018 C011 0.3(9) . . . . ?
C00D C00F C00S C00O -0.5(10) . . . . ?
C00D C00I C00K O003 179.9(5) . . . . ?
C00D C00I C00K C00O -0.4(8) . . . . ?
C00E N006 C00G C00V 174.8(5) . . . . ?
C00E C00C C00Q C00U -1.7(9) . . . . ?
C00E C00C C00Q C018 178.5(5) . . . . ?
C00E C00M C016 C00U -0.9(10) . . . . ?
C00F C00D C00I C00H -179.5(5) . . . . ?
C00F C00D C00I C00K 0.2(9) . . . . ?
C00G N006 C00E C00C 177.9(5) . . . . ?
C00G N006 C00E C00M -2.6(9) . . . . ?
C00H N00A C00P C00J 176.1(5) . . . . ?
C00H N00A C00P C00Z -2.4(10) . . . . ?
C00H C00I C00K O003 -0.3(9) . . . . ?
C00H C00I C00K C00O 179.4(6) . . . . ?
C00I C00D C00F O005 179.9(6) . . . . ?
C00I C00D C00F C00S 0.2(9) . . . . ?
C00I C00K C00O C00S 0.1(9) . . . . ?
C00J N009 C013 C010 -1.0(9) . . . . ?
C00J C00N C012 C010 0.5(10) . . . . ?
C00J C00N C015 C019 0.0(10) . . . . ?
C00J C00P C00Z C019 0.0(9) . . . . ?
C00K C00O C00S C00F 0.4(10) . . . . ?
C00L C00T C00W C00B 0.5(9) . . . . ?
C00N C00J C00P N00A -178.0(5) . . . . ?
C00N C00J C00P C00Z 0.6(9) . . . . ?
C00N C015 C019 C00Z 0.7(11) . . . . ?
C00P N00A C00H C00I 176.7(5) . . . . ?
C00P C00J C00N C012 179.5(6) . . . . ?
C00P C00J C00N C015 -0.6(10) . . . . ?
C00P C00Z C019 C015 -0.6(10) . . . . ?
C00Q C00C C00E N006 -178.8(5) . . . . ?
C00Q C00C C00E C00M 1.6(9) . . . . ?
C00Q C00U C016 C00M 0.7(10) . . . . ?
C00R C00B C00W C00T -0.8(9) . . . . ?
C00T C00L C00V C00G -177.8(5) . . . . ?
C00T C00L C00V C00R -0.5(8) . . . . ?
C00U C00Q C018 C011 -179.4(6) . . . . ?
C00V C00L C00T C00W 0.1(9) . . . . ?
C00W C00B C00R C00V 0.5(9) . . . . ?
C00X N008 C00C C00E -177.5(5) . . . . ?
C00X N008 C00C C00Q 2.2(8) . . . . ?
C00X C011 C018 C00Q -0.5(9) . . . . ?
C00Y O007 C00B C00R 10.7(9) . . . . ?
C00Y O007 C00B C00W -168.6(5) . . . . ?
C012 C00N C015 C019 179.8(6) . . . . ?
C012 C010 C013 N009 -0.7(10) . . . . ?
C013 N009 C00J C00N 2.5(9) . . . . ?
C013 N009 C00J C00P -179.2(6) . . . . ?
C013 C010 C012 C00N 0.9(11) . . . . ?
C014 O005 C00F C00D 11.6(9) . . . . ?
C014 O005 C00F C00S -168.7(6) . . . . ?
C015 C00N C012 C010 -179.3(7) . . . . ?
C018 C00Q C00U C016 -179.7(6) . . . . ?
